data_7717661
loop_
_publ_author_name
'Bencini, Andrea'
'Romano, Giammarco Maria'
'Simonini Steiner, Yschtar Tecla'
'Bazzicalupi, Carla'
'Savastano, Matteo'
'Macedi, Eleonora'
'Rossi, Patrizia'
'Paoli, Paola'
'Innocenti, Massimo'
'Conti, Luca'
'Bartoli, Francesco'

_publ_section_title
;
 Zn(II)/Cd(II) selective binding and fluorescence sensing by using
 macrocyclic tetra-amines with different fluorophores. Clues for design of
 selective chemosensors for transition metals
;
_journal_name_full 'Dalton Transactions'
_journal_paper_doi 10.1039/D4DT02415J
_journal_year 2025
_chemical_formula_sum 'C28 H36 Cd Cl2 N6 O9'
_chemical_formula_weight 783.93
_space_group_crystal_system monoclinic
_space_group_IT_number 14
_space_group_name_Hall '-P 2ybc'
_space_group_name_H-M_alt 'P 1 21/c 1'
_atom_sites_solution_hydrogens mixed
_audit_creation_method SHELXL-2018/3
_audit_update_record
;
2024-10-17 deposited with the CCDC.	2024-12-11 downloaded from the CCDC.
;
_cell_angle_alpha 90
_cell_angle_beta 90.338(2)
_cell_angle_gamma 90
_cell_formula_units_Z 4
_cell_length_a 8.4798(2)
_cell_length_b 16.0482(4)
_cell_length_c 23.2856(6)
_cell_measurement_reflns_used 13103
_cell_measurement_temperature 150(2)
_cell_measurement_theta_max 29.3183
_cell_measurement_theta_min 4.1848
_cell_volume 3168.78(14)
_computing_cell_refinement
;
CrysAlis RED, Oxford Diffraction Ltd.,
Version 1.171.32.5 (release 08-05-2007 CrysAlis171 .NET)
(compiled May  8 2007,13:10:02)
;
_computing_data_collection
;
CrysAlis CCD, Oxford Diffraction Ltd.,
Version 1.171.32.5 (release 08-05-2007 CrysAlis171 .NET)
(compiled May  8 2007,13:10:02)
;
_computing_data_reduction
;
CrysAlis RED, Oxford Diffraction Ltd.,
Version 1.171.32.5 (release 08-05-2007 CrysAlis171 .NET)
(compiled May  8 2007,13:10:02)
;
_computing_molecular_graphics 'Mercury 3.10.1'
_computing_publication_material 'PARST(Nardelli, 1995)'
_computing_structure_refinement 'SHELXL-2018/3 (Sheldrick, 2018)'
_computing_structure_solution 'SIR2004 (Burla, 2005)'
_diffrn_ambient_temperature 150(2)
_diffrn_measured_fraction_theta_full 0.994
_diffrn_measured_fraction_theta_max 0.857
_diffrn_measurement_device_type 'Xcalibur, Sapphire3'
_diffrn_measurement_method '\w scans'
_diffrn_radiation_source 'Enhance (Mo) X-ray Source'
_diffrn_radiation_type MoK\a
_diffrn_radiation_wavelength 0.71073
_diffrn_reflns_av_R_equivalents 0.0305
_diffrn_reflns_av_unetI/netI 0.0354
_diffrn_reflns_Laue_measured_fraction_full 0.994
_diffrn_reflns_Laue_measured_fraction_max 0.857
_diffrn_reflns_limit_h_max 11
_diffrn_reflns_limit_h_min -11
_diffrn_reflns_limit_k_max 21
_diffrn_reflns_limit_k_min -21
_diffrn_reflns_limit_l_max 31
_diffrn_reflns_limit_l_min -28
_diffrn_reflns_number 23329
_diffrn_reflns_point_group_measured_fraction_full 0.994
_diffrn_reflns_point_group_measured_fraction_max 0.857
_diffrn_reflns_theta_full 25.000
_diffrn_reflns_theta_max 29.317
_diffrn_reflns_theta_min 4.192
_exptl_absorpt_coefficient_mu 0.920
_exptl_absorpt_correction_T_max 1.00000
_exptl_absorpt_correction_T_min 0.68079
_exptl_absorpt_correction_type multi-scan
_exptl_absorpt_process_details
;
CrysAlisPro, Agilent Technologies,
Version 1.171.35.19 (release 27-10-2011 CrysAlis171 .NET)
(compiled Oct 27 2011,15:02:11)
Empirical absorption correction using spherical harmonics,
 implemented in SCALE3 ABSPACK scaling algorithm.
;
_exptl_crystal_density_diffrn 1.643
_exptl_crystal_description prism
_exptl_crystal_F_000 1600
_exptl_crystal_size_max 0.24
_exptl_crystal_size_mid 0.23
_exptl_crystal_size_min 0.19
_refine_diff_density_max 0.521
_refine_diff_density_min -0.559
_refine_diff_density_rms 0.071
_refine_ls_extinction_method none
_refine_ls_goodness_of_fit_ref 1.067
_refine_ls_hydrogen_treatment mixed
_refine_ls_matrix_type full
_refine_ls_number_parameters 442
_refine_ls_number_reflns 7431
_refine_ls_number_restraints 4
_refine_ls_restrained_S_all 1.068
_refine_ls_R_factor_all 0.0405
_refine_ls_R_factor_gt 0.0303
_refine_ls_shift/su_max 0.003
_refine_ls_shift/su_mean 0.000
_refine_ls_structure_factor_coef Fsqd
_refine_ls_weighting_details 'w=1/[\s^2^(Fo^2^)+(0.0262P)^2^+1.8631P] where P=(Fo^2^+2Fc^2^)/3'
_refine_ls_weighting_scheme calc
_refine_ls_wR_factor_gt 0.0662
_refine_ls_wR_factor_ref 0.0695
_reflns_Friedel_coverage 0.000
_reflns_number_gt 6269
_reflns_number_total 7431
_reflns_threshold_expression 'I > 2\s(I)'
_cod_data_source_file d4dt02415j2.cif
_cod_data_source_block CdL3-ClO4-H2O
_cod_original_sg_symbol_H-M 'P 21/c'
_cod_database_code 7717661
_shelx_shelxl_version_number 2018/3
_shelx_space_group_comment
;
The symmetry employed for this shelxl refinement is uniquely defined
by the following loop, which should always be used as a source of
symmetry information in preference to the above space-group names.
They are only intended as comments.
;

loop_
_space_group_symop_operation_xyz
'x, y, z'
'-x, y+1/2, -z+1/2'
'-x, -y, -z'
'x, -y-1/2, z-1/2'

loop_
_atom_site_label
_atom_site_type_symbol
_atom_site_fract_x
_atom_site_fract_y
_atom_site_fract_z
_atom_site_U_iso_or_equiv
_atom_site_adp_type
_atom_site_occupancy
_atom_site_site_symmetry_order
_atom_site_calc_flag
_atom_site_refinement_flags_posn
_atom_site_refinement_flags_adp
_atom_site_refinement_flags_occupancy
_atom_site_disorder_assembly
_atom_site_disorder_group
Cd1 Cd 0.82202(2) 0.80908(2) 0.86391(2) 0.01701(5) Uani 1 1 d . . . . .
N3 N 0.5496(2) 0.80611(12) 0.84342(9) 0.0229(4) Uani 1 1 d . . . . .
H3N H 0.516(3) 0.7618(17) 0.8486(11) 0.028 Uiso 1 1 d . U . . .
N2 N 0.7083(2) 0.86339(11) 0.94973(8) 0.0209(4) Uani 1 1 d . . . . .
N1 N 0.9457(2) 0.93789(11) 0.87683(8) 0.0195(4) Uani 1 1 d . . . . .
H1N H 1.041(3) 0.9342(15) 0.8721(10) 0.023 Uiso 1 1 d . U . . .
N4 N 0.7954(2) 0.87312(11) 0.77097(8) 0.0195(4) Uani 1 1 d . . . . .
N5 N 0.7946(2) 0.69948(11) 0.92931(8) 0.0192(4) Uani 1 1 d . . . . .
N6 N 1.0208(2) 0.75457(11) 0.80491(8) 0.0187(4) Uani 1 1 d . . . . .
C1 C 0.4773(3) 0.86601(14) 0.88313(10) 0.0255(5) Uani 1 1 d . . . . .
H1A H 0.361205 0.859946 0.881761 0.031 Uiso 1 1 calc R U . . .
H1B H 0.503883 0.923449 0.871043 0.031 Uiso 1 1 calc R U . . .
C2 C 0.5357(3) 0.85166(15) 0.94403(10) 0.0248(5) Uani 1 1 d . . . . .
H2A H 0.481312 0.890803 0.970143 0.030 Uiso 1 1 calc R U . . .
H2B H 0.508141 0.794282 0.955957 0.030 Uiso 1 1 calc R U . . .
C3 C 0.7511(3) 0.95229(14) 0.95530(10) 0.0241(5) Uani 1 1 d . . . . .
H3A H 0.740421 0.969494 0.995919 0.029 Uiso 1 1 calc R U . . .
H3B H 0.677092 0.986270 0.932052 0.029 Uiso 1 1 calc R U . . .
C4 C 0.9189(3) 0.96899(14) 0.93563(10) 0.0233(5) Uani 1 1 d . . . . .
H4A H 0.939559 1.029689 0.936809 0.028 Uiso 1 1 calc R U . . .
H4B H 0.993855 0.941514 0.962333 0.028 Uiso 1 1 calc R U . . .
C5 C 0.8804(3) 0.99275(13) 0.83162(10) 0.0222(5) Uani 1 1 d . . . . .
H5A H 0.939849 1.045840 0.830800 0.027 Uiso 1 1 calc R U . . .
H5B H 0.768707 1.005555 0.839980 0.027 Uiso 1 1 calc R U . . .
C6 C 0.8924(3) 0.94963(14) 0.77375(10) 0.0225(5) Uani 1 1 d . . . . .
H6A H 0.857632 0.988534 0.743214 0.027 Uiso 1 1 calc R U . . .
H6B H 1.004004 0.935062 0.766470 0.027 Uiso 1 1 calc R U . . .
C7 C 0.6274(3) 0.89156(14) 0.75987(10) 0.0231(5) Uani 1 1 d . . . . .
H7A H 0.610254 0.898427 0.718044 0.028 Uiso 1 1 calc R U . . .
H7B H 0.599142 0.944695 0.778812 0.028 Uiso 1 1 calc R U . . .
C8 C 0.5205(3) 0.82245(15) 0.78204(10) 0.0247(5) Uani 1 1 d . . . . .
H8A H 0.408911 0.838741 0.776326 0.030 Uiso 1 1 calc R U . . .
H8B H 0.539544 0.770885 0.759793 0.030 Uiso 1 1 calc R U . . .
C9 C 0.7704(3) 0.81357(14) 0.99773(10) 0.0235(5) Uani 1 1 d . . . . .
H9A H 0.702862 0.822005 1.031770 0.028 Uiso 1 1 calc R U . . .
H9B H 0.877851 0.833278 1.007585 0.028 Uiso 1 1 calc R U . . .
C10 C 0.7767(3) 0.72182(14) 0.98371(10) 0.0214(5) Uani 1 1 d . . . . .
C11 C 0.7693(3) 0.66290(16) 1.02877(11) 0.0321(6) Uani 1 1 d . . . . .
H11 H 0.756585 0.680807 1.067360 0.038 Uiso 1 1 calc R U . . .
C12 C 0.7804(4) 0.58060(17) 1.01632(11) 0.0397(7) Uani 1 1 d . . . . .
H12 H 0.778503 0.540601 1.046382 0.048 Uiso 1 1 calc R U . . .
C13 C 0.7947(3) 0.55410(15) 0.95845(11) 0.0333(6) Uani 1 1 d . . . . .
C14 C 0.7998(4) 0.46909(17) 0.94185(13) 0.0501(9) Uani 1 1 d . . . . .
H14 H 0.799262 0.426757 0.970362 0.060 Uiso 1 1 calc R U . . .
C15 C 0.8054(4) 0.44790(16) 0.88554(13) 0.0461(8) Uani 1 1 d . . . . .
H15 H 0.808195 0.390783 0.874884 0.055 Uiso 1 1 calc R U . . .
C16 C 0.8072(3) 0.50973(16) 0.84281(11) 0.0316(6) Uani 1 1 d . . . . .
H16 H 0.809161 0.494291 0.803436 0.038 Uiso 1 1 calc R U . . .
C17 C 0.8061(3) 0.59157(15) 0.85777(10) 0.0242(5) Uani 1 1 d . . . . .
H17 H 0.809846 0.632982 0.828652 0.029 Uiso 1 1 calc R U . . .
C18 C 0.7996(3) 0.61579(14) 0.91561(10) 0.0222(5) Uani 1 1 d . . . . .
C19 C 0.8588(3) 0.81535(14) 0.72827(10) 0.0232(5) Uani 1 1 d . . . . .
H19A H 0.889185 0.847297 0.693694 0.028 Uiso 1 1 calc R U . . .
H19B H 0.774800 0.775744 0.716830 0.028 Uiso 1 1 calc R U . . .
C20 C 1.0002(3) 0.76652(14) 0.74934(10) 0.0205(5) Uani 1 1 d . . . . .
C21 C 1.1009(3) 0.73089(14) 0.70806(10) 0.0237(5) Uani 1 1 d . . . . .
H21 H 1.083886 0.741541 0.668369 0.028 Uiso 1 1 calc R U . . .
C22 C 1.2221(3) 0.68132(14) 0.72518(10) 0.0247(5) Uani 1 1 d . . . . .
H22 H 1.289694 0.656892 0.697490 0.030 Uiso 1 1 calc R U . . .
C23 C 1.2474(3) 0.66620(14) 0.78413(10) 0.0213(5) Uani 1 1 d . . . . .
C24 C 1.3693(3) 0.61404(14) 0.80541(11) 0.0256(5) Uani 1 1 d . . . . .
H24 H 1.437723 0.586708 0.779304 0.031 Uiso 1 1 calc R U . . .
C25 C 1.3892(3) 0.60278(15) 0.86293(11) 0.0284(5) Uani 1 1 d . . . . .
H25 H 1.468858 0.566147 0.876750 0.034 Uiso 1 1 calc R U . . .
C26 C 1.2919(3) 0.64543(15) 0.90203(11) 0.0265(5) Uani 1 1 d . . . . .
H26 H 1.309204 0.639040 0.942132 0.032 Uiso 1 1 calc R U . . .
C27 C 1.1728(3) 0.69584(14) 0.88286(10) 0.0232(5) Uani 1 1 d . . . . .
H27 H 1.108259 0.724324 0.909671 0.028 Uiso 1 1 calc R U . . .
C28 C 1.1455(3) 0.70577(13) 0.82359(9) 0.0189(5) Uani 1 1 d . . . . .
O1W O 1.5427(3) 0.72953(15) 1.14073(10) 0.0531(6) Uani 1 1 d D . . . .
H1W1 H 1.485(4) 0.718(2) 1.1106(11) 0.064 Uiso 1 1 d D U . . .
H1W2 H 1.544(4) 0.7846(11) 1.1411(15) 0.064 Uiso 1 1 d D U . . .
Cl1 Cl 1.22041(7) 0.78698(4) 1.04366(2) 0.02425(12) Uani 1 1 d . . . . .
O11 O 1.0832(2) 0.74536(14) 1.06511(8) 0.0473(5) Uani 1 1 d . . . . .
O12 O 1.2745(3) 0.84732(12) 1.08428(8) 0.0449(5) Uani 1 1 d . . . . .
O13 O 1.3426(2) 0.72588(11) 1.03489(8) 0.0361(4) Uani 1 1 d . . . . .
O14 O 1.1822(2) 0.82692(11) 0.98999(7) 0.0328(4) Uani 1 1 d . . . . .
Cl2 Cl 0.70035(7) 0.56488(4) 0.67448(3) 0.03214(14) Uani 1 1 d . . . . .
O21A O 0.5267(8) 0.5665(6) 0.6723(4) 0.0262(18) Uiso 0.404(18) 1 d . . P A 1
O22A O 0.7346(16) 0.4817(6) 0.6961(7) 0.019(2) Uiso 0.404(18) 1 d . . P A 1
O23A O 0.7802(10) 0.6183(4) 0.7161(4) 0.033(2) Uiso 0.404(18) 1 d . . P A 1
O24A O 0.7737(10) 0.5683(8) 0.6200(3) 0.0260(19) Uiso 0.404(18) 1 d . . P A 1
O21B O 0.7940(9) 0.5985(8) 0.6291(4) 0.044(2) Uiso 0.330(13) 1 d . . P A 2
O22B O 0.7247(12) 0.6263(4) 0.7236(3) 0.034(2) Uiso 0.330(13) 1 d . . P A 2
O23B O 0.5335(9) 0.5771(6) 0.6566(4) 0.0269(19) Uiso 0.330(13) 1 d . . P A 2
O24B O 0.7174(14) 0.4844(7) 0.7065(5) 0.047(4) Uiso 0.330(13) 1 d . . P A 2
O21C O 0.7436(15) 0.5451(10) 0.6133(5) 0.042(3) Uiso 0.267(16) 1 d . . P A 3
O22C O 0.7725(13) 0.6304(8) 0.6972(8) 0.052(4) Uiso 0.267(16) 1 d . . P A 3
O23C O 0.7507(18) 0.4856(10) 0.6878(7) 0.040(6) Uiso 0.267(16) 1 d . . P A 3
O24C O 0.5442(11) 0.5860(8) 0.6747(6) 0.024(2) Uiso 0.267(16) 1 d . . P A 3

loop_
_atom_site_aniso_label
_atom_site_aniso_U_11
_atom_site_aniso_U_22
_atom_site_aniso_U_33
_atom_site_aniso_U_23
_atom_site_aniso_U_13
_atom_site_aniso_U_12
Cd1 0.01885(8) 0.01529(8) 0.01691(9) 0.00039(6) 0.00196(6) 0.00013(6)
N3 0.0233(10) 0.0177(9) 0.0278(11) 0.0032(9) 0.0000(8) -0.0040(8)
N2 0.0216(10) 0.0191(9) 0.0220(10) 0.0002(8) 0.0028(8) 0.0013(7)
N1 0.0176(9) 0.0194(9) 0.0216(10) -0.0008(8) -0.0005(8) -0.0003(8)
N4 0.0209(9) 0.0174(9) 0.0203(10) 0.0009(8) -0.0013(7) -0.0013(7)
N5 0.0202(9) 0.0179(9) 0.0194(9) 0.0018(8) 0.0010(7) 0.0003(7)
N6 0.0205(9) 0.0175(9) 0.0182(9) -0.0009(8) 0.0036(7) -0.0019(7)
C1 0.0195(11) 0.0226(12) 0.0343(14) 0.0033(11) 0.0031(10) 0.0003(9)
C2 0.0225(12) 0.0236(12) 0.0283(13) 0.0010(10) 0.0070(10) 0.0011(9)
C3 0.0282(12) 0.0180(11) 0.0260(12) -0.0039(10) 0.0027(10) 0.0000(9)
C4 0.0274(12) 0.0185(11) 0.0239(12) -0.0043(10) -0.0025(9) -0.0015(9)
C5 0.0225(11) 0.0151(10) 0.0289(12) 0.0011(10) -0.0009(9) -0.0015(9)
C6 0.0229(11) 0.0196(11) 0.0250(12) 0.0049(10) 0.0006(9) -0.0027(9)
C7 0.0241(12) 0.0211(11) 0.0241(12) 0.0035(10) -0.0028(9) -0.0010(9)
C8 0.0225(11) 0.0250(12) 0.0268(13) 0.0002(10) -0.0034(9) -0.0046(9)
C9 0.0296(12) 0.0230(12) 0.0178(11) -0.0006(10) 0.0017(9) 0.0005(10)
C10 0.0211(11) 0.0232(11) 0.0199(11) 0.0011(10) 0.0015(9) 0.0004(9)
C11 0.0456(16) 0.0314(13) 0.0191(12) 0.0028(11) 0.0024(11) -0.0025(12)
C12 0.068(2) 0.0269(14) 0.0245(14) 0.0104(11) 0.0072(13) -0.0008(13)
C13 0.0484(16) 0.0229(13) 0.0288(14) 0.0042(11) 0.0039(12) 0.0001(11)
C14 0.091(3) 0.0201(13) 0.0398(17) 0.0084(13) 0.0098(17) 0.0023(15)
C15 0.079(2) 0.0170(13) 0.0420(17) -0.0032(12) 0.0106(16) 0.0010(13)
C16 0.0405(15) 0.0262(13) 0.0282(13) -0.0038(11) 0.0080(11) 0.0018(11)
C17 0.0255(12) 0.0215(11) 0.0256(13) 0.0010(10) 0.0041(10) -0.0006(9)
C18 0.0222(11) 0.0183(11) 0.0263(12) 0.0018(10) 0.0039(9) 0.0017(9)
C19 0.0278(12) 0.0234(12) 0.0185(11) 0.0001(10) -0.0011(9) -0.0015(10)
C20 0.0236(11) 0.0180(11) 0.0200(11) -0.0004(9) 0.0024(9) -0.0054(9)
C21 0.0284(12) 0.0257(12) 0.0169(11) -0.0042(10) 0.0038(9) -0.0074(10)
C22 0.0249(12) 0.0254(12) 0.0241(12) -0.0089(10) 0.0085(9) -0.0049(9)
C23 0.0212(11) 0.0179(11) 0.0247(12) -0.0051(10) 0.0036(9) -0.0044(9)
C24 0.0217(12) 0.0211(12) 0.0340(14) -0.0077(11) 0.0050(10) -0.0020(9)
C25 0.0221(12) 0.0235(12) 0.0396(15) 0.0017(11) 0.0006(10) 0.0007(10)
C26 0.0247(12) 0.0295(13) 0.0255(13) 0.0021(11) -0.0005(10) -0.0019(10)
C27 0.0217(11) 0.0259(12) 0.0219(12) -0.0032(10) 0.0039(9) -0.0006(9)
C28 0.0193(10) 0.0174(11) 0.0200(11) -0.0006(9) 0.0030(8) -0.0032(8)
O1W 0.0568(15) 0.0585(14) 0.0439(13) -0.0017(12) -0.0135(10) 0.0143(12)
Cl1 0.0266(3) 0.0255(3) 0.0207(3) 0.0014(2) 0.0002(2) 0.0006(2)
O11 0.0317(11) 0.0668(14) 0.0436(12) 0.0224(11) 0.0025(9) -0.0090(10)
O12 0.0653(14) 0.0302(10) 0.0390(12) -0.0098(9) -0.0182(10) 0.0064(10)
O13 0.0437(11) 0.0321(10) 0.0326(10) 0.0007(8) 0.0028(8) 0.0129(8)
O14 0.0358(10) 0.0398(10) 0.0228(9) 0.0082(8) 0.0010(7) 0.0050(8)
Cl2 0.0261(3) 0.0358(3) 0.0346(3) -0.0024(3) 0.0038(2) -0.0001(3)

loop_
_atom_type_symbol
_atom_type_description
_atom_type_scat_dispersion_real
_atom_type_scat_dispersion_imag
_atom_type_scat_source
C C 0.0033 0.0016 'International Tables Vol C Tables 4.2.6.8 and 6.1.1.4'
H H 0.0000 0.0000 'International Tables Vol C Tables 4.2.6.8 and 6.1.1.4'
N N 0.0061 0.0033 'International Tables Vol C Tables 4.2.6.8 and 6.1.1.4'
O O 0.0106 0.0060 'International Tables Vol C Tables 4.2.6.8 and 6.1.1.4'
Cl Cl 0.1484 0.1585 'International Tables Vol C Tables 4.2.6.8 and 6.1.1.4'
Cd Cd -0.8075 1.2024 'International Tables Vol C Tables 4.2.6.8 and 6.1.1.4'

loop_
_geom_angle_atom_site_label_1
_geom_angle_atom_site_label_2
_geom_angle_atom_site_label_3
_geom_angle
_geom_angle_site_symmetry_1
_geom_angle_site_symmetry_3
_geom_angle_publ_flag
N1 Cd1 N5 128.89(7) . . ?
N1 Cd1 N6 94.69(6) . . ?
N5 Cd1 N6 100.08(6) . . ?
N3 Cd1 N1 118.86(7) . . ?
N5 Cd1 N3 90.88(7) . . ?
N6 Cd1 N3 125.44(7) . . ?
N1 Cd1 N2 75.68(6) . . ?
N5 Cd1 N2 71.79(6) . . ?
N6 Cd1 N2 156.86(7) . . ?
N3 Cd1 N2 77.09(7) . . ?
N1 Cd1 N4 77.15(6) . . ?
N5 Cd1 N4 153.88(6) . . ?
N6 Cd1 N4 72.36(6) . . ?
N3 Cd1 N4 74.91(7) . . ?
N2 Cd1 N4 124.10(6) . . ?
C1 N3 C8 115.20(19) . . ?
C1 N3 Cd1 105.73(14) . . ?
C8 N3 Cd1 110.58(14) . . ?
C9 N2 C3 111.83(18) . . ?
C9 N2 C2 110.42(18) . . ?
C3 N2 C2 111.89(18) . . ?
C9 N2 Cd1 107.04(13) . . ?
C3 N2 Cd1 108.99(13) . . ?
C2 N2 Cd1 106.40(13) . . ?
C4 N1 C5 113.61(18) . . ?
C4 N1 Cd1 110.33(13) . . ?
C5 N1 Cd1 105.64(13) . . ?
C19 N4 C7 111.47(18) . . ?
C19 N4 C6 110.41(17) . . ?
C7 N4 C6 112.17(17) . . ?
C19 N4 Cd1 107.91(13) . . ?
C7 N4 Cd1 109.18(13) . . ?
C6 N4 Cd1 105.43(13) . . ?
C10 N5 C18 119.17(19) . . ?
C10 N5 Cd1 115.53(14) . . ?
C18 N5 Cd1 125.28(14) . . ?
C20 N6 C28 119.17(18) . . ?
C20 N6 Cd1 115.34(14) . . ?
C28 N6 Cd1 125.20(14) . . ?
N3 C1 C2 110.73(19) . . ?
N2 C2 C1 112.40(18) . . ?
N2 C3 C4 111.93(18) . . ?
N1 C4 C3 111.63(18) . . ?
N1 C5 C6 109.51(18) . . ?
N4 C6 C5 112.13(18) . . ?
N4 C7 C8 111.70(18) . . ?
N3 C8 C7 111.20(19) . . ?
N2 C9 C10 112.29(19) . . ?
N5 C10 C11 122.3(2) . . ?
N5 C10 C9 118.35(19) . . ?
C11 C10 C9 119.3(2) . . ?
C12 C11 C10 119.3(2) . . ?
C11 C12 C13 120.1(2) . . ?
C18 C13 C12 117.8(2) . . ?
C18 C13 C14 118.9(2) . . ?
C12 C13 C14 123.4(2) . . ?
C15 C14 C13 120.4(3) . . ?
C14 C15 C16 120.5(3) . . ?
C17 C16 C15 120.1(2) . . ?
C16 C17 C18 120.9(2) . . ?
N5 C18 C17 119.5(2) . . ?
N5 C18 C13 121.3(2) . . ?
C17 C18 C13 119.2(2) . . ?
N4 C19 C20 113.68(19) . . ?
N6 C20 C21 122.2(2) . . ?
N6 C20 C19 119.61(19) . . ?
C21 C20 C19 118.1(2) . . ?
C22 C21 C20 119.8(2) . . ?
C21 C22 C23 119.8(2) . . ?
C22 C23 C28 117.7(2) . . ?
C22 C23 C24 123.3(2) . . ?
C28 C23 C24 119.0(2) . . ?
C25 C24 C23 120.6(2) . . ?
C24 C25 C26 120.1(2) . . ?
C27 C26 C25 120.7(2) . . ?
C26 C27 C28 120.3(2) . . ?
N6 C28 C27 119.58(19) . . ?
N6 C28 C23 121.2(2) . . ?
C27 C28 C23 119.2(2) . . ?
O12 Cl1 O11 110.09(13) . . ?
O12 Cl1 O14 110.06(12) . . ?
O11 Cl1 O14 109.33(11) . . ?
O12 Cl1 O13 109.07(12) . . ?
O11 Cl1 O13 108.53(12) . . ?
O14 Cl1 O13 109.74(11) . . ?
O22C Cl2 O23C 120.1(9) . . ?
O22C Cl2 O24C 104.3(8) . . ?
O23C Cl2 O24C 121.8(10) . . ?
O24A Cl2 O23A 111.5(5) . . ?
O24A Cl2 O21A 114.4(5) . . ?
O23A Cl2 O21A 118.2(5) . . ?
O24A Cl2 O22A 104.9(9) . . ?
O23A Cl2 O22A 102.7(6) . . ?
O21A Cl2 O22A 103.0(7) . . ?
O21B Cl2 O23B 105.9(4) . . ?
O22C Cl2 O21C 115.5(6) . . ?
O23C Cl2 O21C 86.6(9) . . ?
O24C Cl2 O21C 107.3(6) . . ?
O21B Cl2 O22B 103.7(5) . . ?
O23B Cl2 O22B 104.5(5) . . ?
O21B Cl2 O24B 129.8(7) . . ?
O23B Cl2 O24B 110.0(6) . . ?
O22B Cl2 O24B 99.9(5) . . ?
Cl2 O21C O23C 43.9(5) . . ?
Cl2 O23C O21C 49.4(7) . . ?

loop_
_geom_bond_atom_site_label_1
_geom_bond_atom_site_label_2
_geom_bond_distance
_geom_bond_site_symmetry_2
_geom_bond_publ_flag
Cd1 N1 2.3364(19) . ?
Cd1 N5 2.3390(18) . ?
Cd1 N6 2.3500(17) . ?
Cd1 N3 2.356(2) . ?
Cd1 N2 2.3888(18) . ?
Cd1 N4 2.4053(18) . ?
N3 C1 1.470(3) . ?
N3 C8 1.473(3) . ?
N2 C9 1.469(3) . ?
N2 C3 1.478(3) . ?
N2 C2 1.481(3) . ?
N1 C4 1.476(3) . ?
N1 C5 1.477(3) . ?
N4 C19 1.464(3) . ?
N4 C7 1.476(3) . ?
N4 C6 1.479(3) . ?
N5 C10 1.326(3) . ?
N5 C18 1.381(3) . ?
N6 C20 1.319(3) . ?
N6 C28 1.383(3) . ?
C1 C2 1.517(3) . ?
C3 C4 1.522(3) . ?
C5 C6 1.519(3) . ?
C7 C8 1.524(3) . ?
C9 C10 1.509(3) . ?
C10 C11 1.414(3) . ?
C11 C12 1.356(4) . ?
C12 C13 1.419(4) . ?
C13 C18 1.406(3) . ?
C13 C14 1.419(4) . ?
C14 C15 1.356(4) . ?
C15 C16 1.405(4) . ?
C16 C17 1.359(3) . ?
C17 C18 1.403(3) . ?
C19 C20 1.512(3) . ?
C20 C21 1.410(3) . ?
C21 C22 1.358(3) . ?
C22 C23 1.409(3) . ?
C23 C28 1.416(3) . ?
C23 C24 1.417(3) . ?
C24 C25 1.361(3) . ?
C25 C26 1.410(3) . ?
C26 C27 1.367(3) . ?
C27 C28 1.407(3) . ?
Cl1 O12 1.428(2) . ?
Cl1 O11 1.4341(19) . ?
Cl1 O14 1.4396(17) . ?
Cl1 O13 1.4420(18) . ?
Cl2 O22C 1.324(10) . ?
Cl2 O23C 1.377(15) . ?
Cl2 O24C 1.366(9) . ?
Cl2 O24A 1.416(6) . ?
Cl2 O23A 1.457(7) . ?
Cl2 O21A 1.473(7) . ?
Cl2 O22A 1.455(11) . ?
Cl2 O21B 1.431(8) . ?
Cl2 O23B 1.486(8) . ?
Cl2 O21C 1.508(11) . ?
Cl2 O22B 1.523(7) . ?
Cl2 O24B 1.498(12) . ?
O21C O23C 1.982(18) . ?
